data_7108503
loop_
_publ_author_name
'Tomokatsu Kushida'
'Zhiguo Zhou'
'Atsushi Wakamiya'
'Shigehiro Yamaguchi'

_publ_section_title
;
 Planarized B-Phenylborataanthracene: Structural and Electronic Impacts of
 Coplanar-Constraint
;
_journal_name_full Chem.Commun.
_journal_page_first 10715
_journal_paper_doi 10.1039/c2cc35874c
_journal_volume 48
_journal_year 2012
_chemical_formula_moiety 'C25 H23 B'
_chemical_formula_sum 'C25 H23 B'
_chemical_formula_weight 334.24
_chemical_name_systematic
;
?
;
_space_group_IT_number 20
_symmetry_cell_setting orthorhombic
_symmetry_Int_Tables_number 20
_symmetry_space_group_name_Hall 'C 2c 2'
_symmetry_space_group_name_H-M 'C 2 2 21'
_atom_sites_solution_hydrogens geom
_atom_sites_solution_primary direct
_atom_sites_solution_secondary difmap
_audit_creation_method SHELXL-97
_cell_angle_alpha 90.00
_cell_angle_beta 90.00
_cell_angle_gamma 90.00
_cell_formula_units_Z 4
_cell_length_a 10.150(15)
_cell_length_b 17.72(3)
_cell_length_c 10.24(3)
_cell_measurement_reflns_used 77
_cell_measurement_temperature 123(2)
_cell_measurement_theta_max 31.5050
_cell_measurement_theta_min 3.0402
_cell_volume 1842(7)
_computing_structure_refinement 'SHELXL-97 (Sheldrick, 1997)'
_computing_structure_solution 'SHELXS-97 (Sheldrick, 1990)'
_diffrn_ambient_temperature 123(2)
_diffrn_detector_area_resol_mean 28.5714
_diffrn_measured_fraction_theta_full 0.983
_diffrn_measured_fraction_theta_max 0.983
_diffrn_measurement_device_type
;
Saturn70 CCD (4x4 bin mode) with MicroMax-007
;
_diffrn_measurement_method dtprofit.ref
_diffrn_radiation_monochromator VariMax
_diffrn_radiation_source 'fine-focus sealed tube'
_diffrn_radiation_type MoKa
_diffrn_radiation_wavelength 0.71070
_diffrn_reflns_av_R_equivalents 0.0500
_diffrn_reflns_av_sigmaI/netI 0.0457
_diffrn_reflns_limit_h_max 12
_diffrn_reflns_limit_h_min -12
_diffrn_reflns_limit_k_max 20
_diffrn_reflns_limit_k_min -20
_diffrn_reflns_limit_l_max 11
_diffrn_reflns_limit_l_min -12
_diffrn_reflns_number 6113
_diffrn_reflns_theta_full 25.00
_diffrn_reflns_theta_max 25.00
_diffrn_reflns_theta_min 3.04
_exptl_absorpt_coefficient_mu 0.067
_exptl_absorpt_correction_T_max 1.0000
_exptl_absorpt_correction_T_min 0.8390
_exptl_absorpt_correction_type multi-scan
_exptl_absorpt_process_details 'Jacobson, R. (1998) Private communication'
_exptl_crystal_colour colorless
_exptl_crystal_density_diffrn 1.205
_exptl_crystal_density_method 'not measured'
_exptl_crystal_description prism
_exptl_crystal_F_000 712
_exptl_crystal_size_max 0.20
_exptl_crystal_size_mid 0.20
_exptl_crystal_size_min 0.10
_refine_diff_density_max 0.201
_refine_diff_density_min -0.164
_refine_diff_density_rms 0.038
_refine_ls_abs_structure_details 'Flack H D (1983), Acta Cryst. A39, 876-881'
_refine_ls_extinction_coef none
_refine_ls_extinction_method none
_refine_ls_goodness_of_fit_ref 0.969
_refine_ls_hydrogen_treatment constr
_refine_ls_matrix_type full
_refine_ls_number_parameters 123
_refine_ls_number_reflns 1605
_refine_ls_number_restraints 0
_refine_ls_restrained_S_all 0.969
_refine_ls_R_factor_all 0.0466
_refine_ls_R_factor_gt 0.0405
_refine_ls_shift/su_max 0.001
_refine_ls_shift/su_mean 0.000
_refine_ls_structure_factor_coef Fsqd
_refine_ls_weighting_details 'calc w=1/[\s^2^(Fo^2^)+(0.0575P)^2^+0.0000P] where P=(Fo^2^+2Fc^2^)/3'
_refine_ls_weighting_scheme calc
_refine_ls_wR_factor_gt 0.0968
_refine_ls_wR_factor_ref 0.0994
_reflns_number_gt 1296
_reflns_number_total 1605
_reflns_threshold_expression >2sigma(I)
_cod_data_source_file c2cc35874c.txt
_cod_data_source_block compound_1
_cod_original_sg_symbol_Hall '-C 2c 2'
_cod_original_sg_symbol_H-M C2221
_cod_database_code 7108503

loop_
_symmetry_equiv_pos_as_xyz
'x, y, z'
'-x, -y, z+1/2'
'x, -y, -z'
'-x, y, -z+1/2'
'x+1/2, y+1/2, z'
'-x+1/2, -y+1/2, z+1/2'
'x+1/2, -y+1/2, -z'
'-x+1/2, y+1/2, -z+1/2'

loop_
_atom_site_label
_atom_site_type_symbol
_atom_site_fract_x
_atom_site_fract_y
_atom_site_fract_z
_atom_site_U_iso_or_equiv
_atom_site_adp_type
_atom_site_occupancy
_atom_site_symmetry_multiplicity
_atom_site_calc_flag
_atom_site_refinement_flags
B1 B 0.0000 0.25776(13) 0.2500 0.0201(6) Uani 1 2 d S
C1 C 0.10449(15) 0.30014(9) 0.17319(15) 0.0222(4) Uani 1 1 d .
C2 C 0.10440(16) 0.37995(9) 0.17520(15) 0.0248(4) Uani 1 1 d .
C3 C 0.0000 0.42289(12) 0.2500 0.0333(6) Uani 1 2 d S
H1 H -0.0450 0.4555 0.1883 0.040 Uiso 0.50 1 calc PR
H2 H 0.0450 0.4555 0.3117 0.040 Uiso 0.50 1 calc PR
C4 C 0.20243(17) 0.26039(8) 0.10549(16) 0.0250(4) Uani 1 1 d .
C5 C 0.2991(2) 0.30178(10) 0.03971(18) 0.0371(5) Uani 1 1 d .
H3 H 0.3651 0.2766 -0.0058 0.045 Uiso 1 1 calc R
C6 C 0.2974(2) 0.37985(10) 0.04161(19) 0.0413(5) Uani 1 1 d .
H4 H 0.3622 0.4065 -0.0032 0.050 Uiso 1 1 calc R
C7 C 0.20136(18) 0.41886(9) 0.10875(17) 0.0335(4) Uani 1 1 d .
H5 H 0.2019 0.4713 0.1093 0.040 Uiso 1 1 calc R
C8 C 0.20753(18) 0.17348(8) 0.10324(18) 0.0306(4) Uani 1 1 d .
C9 C 0.34178(18) 0.14910(10) 0.1587(3) 0.0592(7) Uani 1 1 d .
H6 H 0.3495 0.1661 0.2474 0.089 Uiso 1 1 calc R
H7 H 0.4111 0.1709 0.1072 0.089 Uiso 1 1 calc R
H8 H 0.3486 0.0951 0.1561 0.089 Uiso 1 1 calc R
C10 C 0.1952(2) 0.14892(10) -0.04069(19) 0.0563(7) Uani 1 1 d .
H9 H 0.2071 0.0953 -0.0470 0.084 Uiso 1 1 calc R
H10 H 0.2613 0.1740 -0.0918 0.084 Uiso 1 1 calc R
H11 H 0.1094 0.1622 -0.0729 0.084 Uiso 1 1 calc R
C11 C 0.0000 0.01572(12) 0.2500 0.0300(6) Uani 1 2 d S
H12 H 0.0000 -0.0368 0.2500 0.036 Uiso 1 2 calc SR
C12 C 0.09730(16) 0.05421(9) 0.18333(17) 0.0291(4) Uani 1 1 d .
H13 H 0.1625 0.0274 0.1395 0.035 Uiso 1 1 calc R
C13 C 0.09874(15) 0.13312(8) 0.18118(15) 0.0222(4) Uani 1 1 d .
C14 C 0.0000 0.17170(11) 0.2500 0.0201(5) Uani 1 2 d S

loop_
_atom_site_aniso_label
_atom_site_aniso_U_11
_atom_site_aniso_U_22
_atom_site_aniso_U_33
_atom_site_aniso_U_23
_atom_site_aniso_U_13
_atom_site_aniso_U_12
B1 0.0209(13) 0.0228(13) 0.0165(13) 0.000 -0.0055(13) 0.000
C1 0.0273(10) 0.0207(8) 0.0184(8) -0.0004(6) -0.0053(9) -0.0028(6)
C2 0.0315(10) 0.0221(8) 0.0208(9) 0.0028(7) -0.0061(10) -0.0032(7)
C3 0.0433(15) 0.0182(12) 0.0385(15) 0.000 -0.0056(14) 0.000
C4 0.0274(9) 0.0260(8) 0.0217(8) 0.0004(7) 0.0026(9) -0.0049(7)
C5 0.0382(12) 0.0368(10) 0.0363(10) -0.0020(9) 0.0121(11) -0.0074(9)
C6 0.0511(14) 0.0367(11) 0.0362(11) 0.0026(9) 0.0145(12) -0.0179(9)
C7 0.0481(12) 0.0214(8) 0.0309(9) 0.0038(8) -0.0014(10) -0.0091(8)
C8 0.0314(10) 0.0257(9) 0.0348(10) -0.0032(7) 0.0104(10) -0.0005(8)
C9 0.0275(10) 0.0434(11) 0.107(2) 0.0190(14) 0.0134(12) 0.0062(9)
C10 0.0904(17) 0.0364(11) 0.0422(12) -0.0137(10) 0.0359(13) -0.0161(13)
C11 0.0364(14) 0.0190(12) 0.0347(15) 0.000 -0.0039(13) 0.000
C12 0.0329(10) 0.0219(9) 0.0324(11) -0.0050(7) 0.0014(10) 0.0059(7)
C13 0.0247(9) 0.0196(8) 0.0224(8) -0.0021(6) -0.0019(9) 0.0006(7)
C14 0.0215(12) 0.0204(12) 0.0185(11) 0.000 -0.0044(11) 0.000

loop_
_atom_type_symbol
_atom_type_description
_atom_type_scat_dispersion_real
_atom_type_scat_dispersion_imag
_atom_type_scat_source
C C 0.0033 0.0016 'International Tables Vol C Tables 4.2.6.8 and 6.1.1.4'
H H 0.0000 0.0000 'International Tables Vol C Tables 4.2.6.8 and 6.1.1.4'
B B 0.0013 0.0007 'International Tables Vol C Tables 4.2.6.8 and 6.1.1.4'

loop_
_geom_angle_atom_site_label_1
_geom_angle_atom_site_label_2
_geom_angle_atom_site_label_3
_geom_angle
_geom_angle_site_symmetry_1
_geom_angle_site_symmetry_3
C1 B1 C1 120.7(2) 4 .
C1 B1 C14 119.63(11) 4 .
C1 B1 C14 119.63(11) . .
C4 C1 C2 120.67(16) . .
C4 C1 B1 120.18(17) . .
C2 C1 B1 119.10(16) . .
C7 C2 C1 119.44(17) . .
C7 C2 C3 119.85(19) . .
C1 C2 C3 120.71(16) . .
C2 C3 C2 119.6(2) . 4
C2 C3 H1 107.4 . .
C2 C3 H1 107.4 4 .
C2 C3 H2 107.4 . .
C2 C3 H2 107.4 4 .
H1 C3 H2 106.9 . .
C5 C4 C1 118.18(18) . .
C5 C4 C8 119.58(17) . .
C1 C4 C8 122.23(16) . .
C6 C5 C4 120.62(19) . .
C6 C5 H3 119.7 . .
C4 C5 H3 119.7 . .
C7 C6 C5 121.12(18) . .
C7 C6 H4 119.4 . .
C5 C6 H4 119.4 . .
C6 C7 C2 119.96(19) . .
C6 C7 H5 120.0 . .
C2 C7 H5 120.0 . .
C9 C8 C13 108.29(19) . .
C9 C8 C4 107.76(15) . .
C13 C8 C4 115.63(16) . .
C9 C8 C10 110.20(19) . .
C13 C8 C10 107.84(18) . .
C4 C8 C10 107.08(16) . .
C8 C9 H6 109.5 . .
C8 C9 H7 109.5 . .
H6 C9 H7 109.5 . .
C8 C9 H8 109.5 . .
H6 C9 H8 109.5 . .
H7 C9 H8 109.5 . .
C8 C10 H9 109.5 . .
C8 C10 H10 109.5 . .
H9 C10 H10 109.5 . .
C8 C10 H11 109.5 . .
H9 C10 H11 109.5 . .
H10 C10 H11 109.5 . .
C12 C11 C12 120.8(2) 4 .
C12 C11 H12 119.6 4 .
C12 C11 H12 119.6 . .
C11 C12 C13 120.60(18) . .
C11 C12 H13 119.7 . .
C13 C12 H13 119.7 . .
C12 C13 C14 118.15(17) . .
C12 C13 C8 118.71(15) . .
C14 C13 C8 123.14(17) . .
C13 C14 C13 121.7(2) . 4
C13 C14 B1 119.16(11) . .
C13 C14 B1 119.16(11) 4 .

loop_
_geom_bond_atom_site_label_1
_geom_bond_atom_site_label_2
_geom_bond_distance
_geom_bond_site_symmetry_2
B1 C1 1.519(3) 4
B1 C1 1.519(3) .
B1 C14 1.525(4) .
C1 C4 1.402(3) .
C1 C2 1.414(3) .
C2 C7 1.381(3) .
C2 C3 1.513(3) .
C3 C2 1.513(3) 4
C3 H1 0.9700 .
C3 H2 0.9700 .
C4 C5 1.398(3) .
C4 C8 1.541(3) .
C5 C6 1.384(3) .
C5 H3 0.9300 .
C6 C7 1.379(3) .
C6 H4 0.9300 .
C7 H5 0.9300 .
C8 C9 1.538(3) .
C8 C13 1.539(3) .
C8 C10 1.542(5) .
C9 H6 0.9600 .
C9 H7 0.9600 .
C9 H8 0.9600 .
C10 H9 0.9600 .
C10 H10 0.9600 .
C10 H11 0.9600 .
C11 C12 1.381(2) 4
C11 C12 1.381(2) .
C11 H12 0.9300 .
C12 C13 1.399(3) .
C12 H13 0.9300 .
C13 C14 1.403(2) .
C14 C13 1.403(2) 4

loop_
_geom_torsion_atom_site_label_1
_geom_torsion_atom_site_label_2
_geom_torsion_atom_site_label_3
_geom_torsion_atom_site_label_4
_geom_torsion
_geom_torsion_site_symmetry_1
_geom_torsion_site_symmetry_4
C1 B1 C1 C4 178.33(16) 4 .
C14 B1 C1 C4 -1.67(16) . .
C1 B1 C1 C2 0.74(10) 4 .
C14 B1 C1 C2 -179.26(10) . .
C4 C1 C2 C7 0.5(2) . .
B1 C1 C2 C7 178.12(12) . .
C4 C1 C2 C3 -179.03(12) . .
B1 C1 C2 C3 -1.4(2) . .
C7 C2 C3 C2 -178.80(16) . 4
C1 C2 C3 C2 0.76(11) . 4
C2 C1 C4 C5 -0.4(3) . .
B1 C1 C4 C5 -177.92(14) . .
C2 C1 C4 C8 178.76(15) . .
B1 C1 C4 C8 1.2(2) . .
C1 C4 C5 C6 -0.1(3) . .
C8 C4 C5 C6 -179.24(17) . .
C4 C5 C6 C7 0.4(3) . .
C5 C6 C7 C2 -0.2(3) . .
C1 C2 C7 C6 -0.2(3) . .
C3 C2 C7 C6 179.33(15) . .
C5 C4 C8 C9 57.3(3) . .
C1 C4 C8 C9 -121.8(2) . .
C5 C4 C8 C13 178.61(15) . .
C1 C4 C8 C13 -0.5(3) . .
C5 C4 C8 C10 -61.2(3) . .
C1 C4 C8 C10 119.7(2) . .
C12 C11 C12 C13 -0.47(11) 4 .
C11 C12 C13 C14 0.9(2) . .
C11 C12 C13 C8 -178.77(13) . .
C9 C8 C13 C12 -59.1(2) . .
C4 C8 C13 C12 179.95(14) . .
C10 C8 C13 C12 60.2(2) . .
C9 C8 C13 C14 121.28(19) . .
C4 C8 C13 C14 0.3(2) . .
C10 C8 C13 C14 -119.48(17) . .
C12 C13 C14 C13 -0.45(10) . 4
C8 C13 C14 C13 179.21(17) . 4
C12 C13 C14 B1 179.55(10) . .
C8 C13 C14 B1 -0.79(17) . .
C1 B1 C14 C13 -178.55(10) 4 .
C1 B1 C14 C13 1.45(10) . .
C1 B1 C14 C13 1.45(10) 4 4
C1 B1 C14 C13 -178.55(10) . 4
